data_8107718
loop_
_publ_author_name
'Yanping, Yi'

_publ_section_title
;
 Crystal structure of 2-benzoyl-3-(3,4-dichlorophenyl)cyclopropane-1,1-
 dicarbonitrile, C18H10Cl2N2O
;
_journal_issue 2
_journal_name_full 'Zeitschrift f\"ur Kristallographie - New Crystal Structures'
_journal_page_first 65
_journal_page_last 66
_journal_paper_doi 10.1515/ncrs-2014-9063
_journal_volume 230
_journal_year 2015
_chemical_formula_sum 'C18 H10 Cl2 N2 O'
_chemical_formula_weight 341.19
_chemical_name_common
;
2-benzoyl-3-(3,4-dichlorophenyl)cyclopropane-1,1-
dicarbonitrile
;
_space_group_IT_number 2
_space_group_name_Hall '-P 1'
_space_group_name_H-M_alt 'P -1'
_symmetry_cell_setting triclinic
_symmetry_Int_Tables_number 2
_symmetry_space_group_name_Hall '-P 1'
_symmetry_space_group_name_H-M 'P -1'
_cell_angle_alpha 98.491(2)
_cell_angle_beta 100.571(2)
_cell_angle_gamma 107.434(2)
_cell_formula_units_Z 2
_cell_length_a 6.8195(5)
_cell_length_b 9.6727(8)
_cell_length_c 13.268(1)
_cell_volume 801.44(11)
_diffrn_ambient_temperature 296
_diffrn_radiation_probe x-ray
_diffrn_radiation_type MoK\a
_diffrn_radiation_wavelength 0.71073
_exptl_absorpt_coefficient_mu 0.412
_exptl_crystal_density_diffrn 1.422
_exptl_crystal_density_method 'Not Measured'
_exptl_crystal_F_000 350
_refine_ls_number_parameters 248
_refine_ls_number_reflns 2680
_refine_ls_R_factor_gt 0.0436
_refine_ls_wR_factor_gt 0.1224
_cod_data_source_file Z-2015-065.cif
_cod_data_source_block 1
_cod_database_code 8107718

loop_
_space_group_symop_id
_space_group_symop_operation_xyz
1 x,y,z
2 -x,-y,-z

loop_
_atom_site_aniso_label
_atom_site_aniso_U_11
_atom_site_aniso_U_22
_atom_site_aniso_U_33
_atom_site_aniso_U_23
_atom_site_aniso_U_13
_atom_site_aniso_U_12
Cl1 0.0780(4) 0.0709(4) 0.0586(3) 0.0062(3) 0.0159(3) 0.0319(3)
Cl2 0.0635(3) 0.0852(4) 0.0677(4) 0.0173(3) -0.0088(3) 0.0224(3)
O1 0.0601(8) 0.1060(10) 0.0660(10) 0.0380(9) 0.0207(7) 0.0527(9)
N1 0.0500(10) 0.0830(10) 0.0800(10) 0.0170(10) 0.0180(10) 0.0283(9)
N2 0.0650(10) 0.0730(10) 0.099(2) 0.0480(10) 0.0310(10) 0.0350(10)
C1 0.075(2) 0.131(3) 0.062(2) 0.045(2) 0.0280(10) 0.039(2)
C2 0.0600(10) 0.112(2) 0.0540(10) 0.0200(10) 0.0170(10) 0.0400(10)
C3 0.0560(10) 0.078(2) 0.0440(10) 0.0170(10) 0.0097(9) 0.0330(10)
C4 0.0470(10) 0.0570(10) 0.0410(10) 0.0136(9) 0.0061(8) 0.0199(8)
C5 0.078(2) 0.129(2) 0.074(2) 0.059(2) 0.0290(10) 0.063(2)
C6 0.109(2) 0.171(3) 0.085(2) 0.084(2) 0.045(2) 0.082(2)
C7 0.0490(10) 0.0600(10) 0.0470(10) 0.0181(9) 0.0085(8) 0.0266(9)
C8 0.0450(9) 0.0590(10) 0.0480(10) 0.0218(9) 0.0144(8) 0.0290(9)
C9 0.0466(9) 0.0520(10) 0.0500(10) 0.0188(9) 0.0125(8) 0.0276(8)
C10 0.0439(9) 0.0560(10) 0.0490(10) 0.0189(9) 0.0150(8) 0.0264(8)
C11 0.0426(9) 0.0500(10) 0.0470(10) 0.0216(9) 0.0130(8) 0.0219(8)
C12 0.0444(9) 0.0500(10) 0.0530(10) 0.0202(9) 0.0152(8) 0.0248(8)
C13 0.0500(10) 0.0470(10) 0.0500(10) 0.0178(9) 0.0149(9) 0.0177(8)
C14 0.0460(10) 0.0530(10) 0.0530(10) 0.0210(10) 0.0062(9) 0.0149(8)
C15 0.0460(10) 0.0610(10) 0.0660(10) 0.0240(10) 0.0100(10) 0.0285(9)
C16 0.0500(10) 0.0550(10) 0.0560(10) 0.0170(10) 0.0145(9) 0.0287(9)
C17 0.0530(10) 0.0600(10) 0.0550(10) 0.0160(10) 0.0196(9) 0.0283(9)
C(18) 0.0480(10) 0.0570(10) 0.0620(10) 0.0230(10) 0.0212(9) 0.0237(9)

loop_
_atom_site_label
_atom_site_type_symbol
_atom_site_thermal_displace_type
_atom_site_fract_x
_atom_site_fract_y
_atom_site_fract_z
_atom_site_occupancy
_atom_site_U_iso_or_equiv
_atom_site_calc_flag
_atom_site_refinement_flags
_atom_site_disorder_assembly
_atom_site_disorder_group
Cl1 Cl Uani 0.35358(9) 1.06310(7) 0.71230(5) 1.000 0.0685(2) . . . .
Cl2 Cl Uani 0.72946(9) 0.93401(7) 0.74742(5) 1.000 0.0760(2) . . . .
O1 O Uani -0.1875(2) 0.7192(2) 0.14190(10) 1.000 0.0687(5) . . . .
N1 N Uani -0.4876(3) 0.4999(2) 0.2530(2) 1.000 0.0694(6) . . . .
N2 N Uani 0.0399(3) 0.3704(2) 0.3884(2) 1.000 0.0715(8) . . . .
C1 C Uani 0.3072(4) 0.7725(4) -0.0936(2) 1.000 0.0841(14) . . . .
C2 C Uani 0.3717(4) 0.6991(3) -0.0212(2) 1.000 0.0721(8) . . . .
C3 C Uani 0.2665(3) 0.6699(3) 0.0567(2) 1.000 0.0568(8) . . . .
C4 C Uani 0.0921(3) 0.7137(2) 0.06160(10) 1.000 0.0481(6) . . . .
C5 C Uani 0.0271(4) 0.7865(3) -0.0138(2) 1.000 0.0816(12) . . . .
C6 C Uani 0.1349(5) 0.8163(4) -0.0899(2) 1.000 0.1044(14) . . . .
C7 C Uani -0.0239(3) 0.6918(2) 0.1447(2) 1.000 0.0498(6) . . . .
C8 C Uani 0.0694(3) 0.6449(2) 0.2405(2) 1.000 0.0464(6) . . . .
C9 C Uani 0.0611(3) 0.7263(2) 0.3436(2) 1.000 0.0460(6) . . . .
C10 C Uani -0.0804(3) 0.5628(2) 0.3019(2) 1.000 0.0461(6) . . . .
C11 C Uani 0.2324(3) 0.7755(2) 0.4417(2) 1.000 0.0435(6) . . . .
C12 C Uani 0.2247(3) 0.8823(2) 0.5211(2) 1.000 0.0456(6) . . . .
C13 C Uani 0.3744(3) 0.9313(2) 0.6155(2) 1.000 0.0475(6) . . . .
C14 C Uani 0.5364(3) 0.8726(2) 0.6307(2) 1.000 0.0508(6) . . . .
C15 C Uani 0.5470(3) 0.7666(2) 0.5529(2) 1.000 0.0546(6) . . . .
C16 C Uani 0.3973(3) 0.7176(2) 0.4582(2) 1.000 0.0503(6) . . . .
C17 C Uani -0.3087(3) 0.5292(2) 0.2709(2) 1.000 0.0525(6) . . . .
C(18) C Uani -0.0181(3) 0.4523(2) 0.3495(2) 1.000 0.0521(6) . . . .
H1 H Uiso 0.380(4) 0.790(3) -0.147(2) 1.000 0.090(8) . . . .
H2 H Uiso 0.486(4) 0.662(3) -0.026(2) 1.000 0.092(8) . . . .
H3 H Uiso 0.304(3) 0.610(2) 0.105(2) 1.000 0.073(7) . . . .
H4 H Uiso -0.089(4) 0.824(3) -0.004(2) 1.000 0.087(8) . . . .
H5 H Uiso 0.078(5) 0.851(4) -0.150(3) 1.000 0.140(10) . . . .
H6 H Uiso 0.188(3) 0.609(2) 0.235(2) 1.000 0.044(5) . . . .
H7 H Uiso -0.025(3) 0.790(2) 0.3360(10) 1.000 0.042(5) . . . .
H8 H Uiso 0.111(3) 0.924(2) 0.511(2) 1.000 0.050(5) . . . .
H9 H Uiso 0.653(3) 0.728(2) 0.565(2) 1.000 0.068(6) . . . .
H10 H Uiso 0.403(3) 0.645(2) 0.407(2) 1.000 0.054(6) . . . .

loop_
_atom_type_symbol
_atom_type_description
_atom_type_scat_dispersion_real
_atom_type_scat_dispersion_imag
_atom_type_scat_source
C C 0.0033 0.0016 ' International Tables Vol C Tables 4.2.6.8 and 6.1.1.4'
H H 0.0000 0.0000 ' International Tables Vol C Tables 4.2.6.8 and 6.1.1.4'
Cl Cl 0.1484 0.1585 ' International Tables Vol C Tables 4.2.6.8 and 6.1.1.4'
N N 0.0061 0.0033 ' International Tables Vol C Tables 4.2.6.8 and 6.1.1.4'
O O 0.0106 0.0060 ' International Tables Vol C Tables 4.2.6.8 and 6.1.1.4'

loop_
_geom_angle_atom_site_label_1
_geom_angle_atom_site_label_2
_geom_angle_atom_site_label_3
_geom_angle
_geom_angle_site_symmetry_1
_geom_angle_site_symmetry_2
_geom_angle_site_symmetry_3
_geom_angle_publ_flag
N2 C(18) C10 176.8(2) . . . yes
C2 C1 C6 119.9(3) . . . no
C1 C2 C3 120.6(3) . . . no
C2 C3 C4 120.3(2) . . . no
C3 C4 C5 118.3(2) . . . no
C3 C4 C7 123.59(18) . . . no
C5 C4 C7 118.1(2) . . . no
C4 C5 C6 120.7(3) . . . no
C1 C6 C5 120.3(3) . . . no
O1 C7 C4 122.1(2) . . . yes
O1 C7 C8 118.2(2) . . . yes
C4 C7 C8 119.55(18) . . . no
C7 C8 C9 115.94(18) . . . no
C7 C8 C10 118.58(19) . . . no
C9 C8 C10 61.14(15) . . . no
C8 C9 C10 60.67(15) . . . no
C8 C9 C11 125.64(19) . . . no
C10 C9 C11 122.12(18) . . . no
C(18) C10 C8 115.67(18) . . . yes
C(18) C10 C9 117.8(2) . . . yes
C(18) C10 C17 113.88(18) . . . yes
C8 C10 C9 58.20(14) . . . no
C8 C10 C17 122.2(2) . . . no
C9 C10 C17 118.18(18) . . . no
C9 C11 C12 117.89(19) . . . no
C9 C11 C16 123.5(2) . . . no
C12 C11 C16 118.7(2) . . . no
C11 C12 C13 121.5(2) . . . no
Cl1 C13 C12 119.26(17) . . . yes
Cl1 C13 C14 121.63(19) . . . yes
C12 C13 C14 119.1(2) . . . no
Cl2 C14 C13 120.27(18) . . . yes
Cl2 C14 C15 119.45(17) . . . yes
C13 C14 C15 120.3(2) . . . no
C14 C15 C16 120.7(2) . . . no
C11 C16 C15 119.8(2) . . . no
N1 C17 C10 175.3(3) . . . yes
C2 C1 H1 119.2(17) . . . no
C6 C1 H1 120.9(17) . . . no
C1 C2 H2 120.5(16) . . . no
C3 C2 H2 118.9(16) . . . no
C2 C3 H3 120.9(13) . . . no
C4 C3 H3 118.5(13) . . . no
C4 C5 H4 115.9(15) . . . no
C6 C5 H4 123.1(16) . . . no
C1 C6 H5 117(2) . . . no
C5 C6 H5 122(2) . . . no
C7 C8 H6 115.5(15) . . . no
C9 C8 H6 120.4(15) . . . no
C10 C8 H6 114.6(13) . . . no
C8 C9 H7 112.8(8) . . . no
C10 C9 H7 109.6(11) . . . no
C11 C9 H7 114.7(9) . . . no
C11 C12 H8 119.8(15) . . . no
C13 C12 H8 118.7(15) . . . no
C14 C15 H9 118.9(16) . . . no
C16 C15 H9 120.4(16) . . . no
C11 C16 H10 119.8(15) . . . no
C15 C16 H10 120.4(15) . . . no

loop_
_geom_bond_atom_site_label_1
_geom_bond_atom_site_label_2
_geom_bond_distance
_geom_bond_site_symmetry_1
_geom_bond_site_symmetry_2
_geom_bond_publ_flag
Cl1 C13 1.728(2) . . yes
Cl2 C14 1.731(3) . . yes
O1 C7 1.217(3) . . yes
N1 C17 1.137(3) . . yes
C(18) N2 1.133(3) . . yes
C(18) C10 1.447(3) . . yes
C1 C2 1.362(4) . . no
C1 C6 1.370(5) . . no
C2 C3 1.378(4) . . no
C3 C4 1.386(3) . . no
C4 C5 1.388(3) . . no
C4 C7 1.475(3) . . no
C5 C6 1.369(4) . . no
C7 C8 1.508(3) . . no
C8 C9 1.494(3) . . no
C8 C10 1.532(3) . . no
C9 C10 1.539(3) . . no
C9 C11 1.487(3) . . no
C10 C17 1.456(3) . . no
C11 C12 1.383(3) . . no
C11 C16 1.396(3) . . no
C12 C13 1.379(3) . . no
C13 C14 1.383(3) . . no
C14 C15 1.372(3) . . no
C15 C16 1.382(3) . . no
C1 H1 0.94(3) . . no
C2 H2 0.96(3) . . no
C3 H3 0.98(2) . . no
C5 H4 0.99(3) . . no
C6 H5 0.97(4) . . no
C8 H6 0.98(2) . . no
C9 H7 0.97(2) . . no
C12 H8 0.97(2) . . no
C15 H9 0.91(2) . . no
C16 H10 0.92(2) . . no

loop_
_geom_hbond_atom_site_label_D
_geom_hbond_atom_site_label_H
_geom_hbond_atom_site_label_A
_geom_hbond_distance_DH
_geom_hbond_distance_HA
_geom_hbond_distance_DA
_geom_hbond_angle_DHA
_geom_hbond_site_symmetry_A
_geom_hbond_publ_flag
C5 H4 O1 0.99(3) 2.42(3) 2.787(3) 101.1(18) . yes
C9 H7 O1 0.97(2) 2.511(13) 2.873(3) 101.8(10) . yes
C15 H9 N2 0.91(2) 2.56(2) 3.469(3) 176.2(19) 2_666 yes

loop_
_geom_torsion_atom_site_label_1
_geom_torsion_atom_site_label_2
_geom_torsion_atom_site_label_3
_geom_torsion_atom_site_label_4
_geom_torsion
_geom_torsion_site_symmetry_1
_geom_torsion_site_symmetry_2
_geom_torsion_site_symmetry_3
_geom_torsion_site_symmetry_4
_geom_torsion_publ_flag
C6 C1 C2 C3 -0.8(5) . . . . no
C2 C1 C6 C5 -0.1(5) . . . . no
C1 C2 C3 C4 0.7(4) . . . . no
C2 C3 C4 C5 0.3(4) . . . . no
C2 C3 C4 C7 -177.6(2) . . . . no
C3 C4 C5 C6 -1.1(4) . . . . no
C7 C4 C5 C6 176.9(2) . . . . no
C3 C4 C7 O1 -173.3(2) . . . . no
C3 C4 C7 C8 11.4(3) . . . . no
C5 C4 C7 O1 8.9(3) . . . . no
C5 C4 C7 C8 -166.5(2) . . . . no
C4 C5 C6 C1 1.0(5) . . . . no
O1 C7 C8 C9 -40.5(3) . . . . no
O1 C7 C8 C10 29.2(3) . . . . no
C4 C7 C8 C9 135.0(2) . . . . no
C4 C7 C8 C10 -155.26(19) . . . . no
C7 C8 C9 C10 109.8(2) . . . . no
C7 C8 C9 C11 -139.8(2) . . . . no
C10 C8 C9 C11 110.3(2) . . . . no
C7 C8 C10 C(18) 146.3(2) . . . . no
C7 C8 C10 C9 -105.6(2) . . . . no
C7 C8 C10 C17 -0.2(3) . . . . no
C9 C8 C10 C(18) -108.1(2) . . . . no
C9 C8 C10 C17 105.4(2) . . . . no
C8 C9 C10 C(18) 104.4(2) . . . . no
C8 C9 C10 C17 -112.3(2) . . . . no
C11 C9 C10 C(18) -11.4(3) . . . . no
C11 C9 C10 C8 -115.9(2) . . . . no
C11 C9 C10 C17 131.8(2) . . . . no
C8 C9 C11 C12 162.9(2) . . . . no
C8 C9 C11 C16 -18.4(3) . . . . no
C10 C9 C11 C12 -122.3(2) . . . . no
C10 C9 C11 C16 56.5(3) . . . . no
C9 C11 C12 C13 178.37(19) . . . . no
C16 C11 C12 C13 -0.5(3) . . . . no
C9 C11 C16 C15 -178.2(2) . . . . no
C12 C11 C16 C15 0.6(3) . . . . no
C11 C12 C13 Cl1 -179.05(17) . . . . no
C11 C12 C13 C14 0.3(3) . . . . no
Cl1 C13 C14 Cl2 -1.8(3) . . . . no
Cl1 C13 C14 C15 179.08(17) . . . . no
C12 C13 C14 Cl2 178.88(16) . . . . no
C12 C13 C14 C15 -0.3(3) . . . . no
Cl2 C14 C15 C16 -178.77(16) . . . . no
C13 C14 C15 C16 0.4(3) . . . . no
C14 C15 C16 C11 -0.6(3) . . . . no
